data_4333571
loop_
_publ_author_name
'Mohammad Reza Halvagar'
'Benjamin Neisen'
'William B. Tolman'

_publ_contact_author_email wtolman@umn.edu
_publ_contact_author_name 'William B. Tolman'
_publ_section_title
;
 Copper-, Palladium-, and Platinum-Containing Complexes of an Asymmetric
 Dinucleating Ligand
;
_journal_name_full 'Inorganic Chemistry'
_journal_page_first 793
_journal_page_last 799
_journal_paper_doi 10.1021/ic301914u
_journal_volume 52
_journal_year 2013
_chemical_formula_moiety 'C28 H32 Cl2 Cu N4 O2 Pt.CH3O'
_chemical_formula_sum 'C29 H35 Cl2 Cu N4 O3 Pt'
_chemical_formula_weight 844.88
_chemical_name_common LCuPtCl2
_chemical_name_systematic LCuPtCl2
_space_group_IT_number 7
_symmetry_cell_setting monoclinic
_symmetry_Int_Tables_number 7
_symmetry_space_group_name_Hall 'P -2yac'
_symmetry_space_group_name_H-M 'P 1 n 1'
_atom_sites_solution_hydrogens geom
_atom_sites_solution_primary direct
_atom_sites_solution_secondary difmap
_audit_creation_method SHELXL-97
_cell_angle_alpha 90.00
_cell_angle_beta 98.2130(10)
_cell_angle_gamma 90.00
_cell_formula_units_Z 2
_cell_length_a 11.6393(9)
_cell_length_b 9.5738(8)
_cell_length_c 14.0041(11)
_cell_measurement_reflns_used 300
_cell_measurement_temperature 150(2)
_cell_measurement_theta_max 24.7
_cell_measurement_theta_min 2.13
_cell_volume 1544.5(2)
_computing_cell_refinement 'SMART, Bruker'
_computing_data_collection 'SMART, Bruker'
_computing_data_reduction 'SMART, Bruker'
_computing_publication_material 'SMART, Bruker'
_computing_structure_refinement 'SHELXL-97 (Sheldrick, 1997)'
_computing_structure_solution 'SHELXS-97 (Sheldrick, 1990)'
_diffrn_ambient_temperature 150(2)
_diffrn_measured_fraction_theta_full 0.998
_diffrn_measured_fraction_theta_max 0.998
_diffrn_measurement_device_type 'Bruker SMART Platform, CCD'
_diffrn_measurement_method 'area detector, omega scans per phi'
_diffrn_radiation_monochromator graphite
_diffrn_radiation_source 'fine-focus sealed tube'
_diffrn_radiation_type MoK\a
_diffrn_radiation_wavelength 0.71073
_diffrn_reflns_av_R_equivalents 0.0406
_diffrn_reflns_av_sigmaI/netI 0.0734
_diffrn_reflns_limit_h_max 13
_diffrn_reflns_limit_h_min -13
_diffrn_reflns_limit_k_max 10
_diffrn_reflns_limit_k_min -11
_diffrn_reflns_limit_l_max 16
_diffrn_reflns_limit_l_min -16
_diffrn_reflns_number 11973
_diffrn_reflns_theta_full 24.70
_diffrn_reflns_theta_max 24.70
_diffrn_reflns_theta_min 2.13
_exptl_absorpt_coefficient_mu 5.427
_exptl_absorpt_correction_T_max 0.6707
_exptl_absorpt_correction_T_min 0.4772
_exptl_absorpt_correction_type multi-scan
_exptl_absorpt_process_details 'SADABS, R. Blessing, 1995'
_exptl_crystal_colour Purple
_exptl_crystal_density_diffrn 1.817
_exptl_crystal_description Block
_exptl_crystal_F_000 832
_exptl_crystal_recrystallization_method 'slow evaporation of a solution in DCM/Methanol'
_exptl_crystal_size_max 0.16
_exptl_crystal_size_mid 0.09
_exptl_crystal_size_min 0.08
_refine_diff_density_max 1.376
_refine_diff_density_min -0.899
_refine_diff_density_rms 0.145
_refine_ls_abs_structure_details 'Flack H D (1983), Acta Cryst. A39, 876-881'
_refine_ls_abs_structure_Flack 0.985(9)
_refine_ls_extinction_method none
_refine_ls_goodness_of_fit_ref 0.990
_refine_ls_hydrogen_treatment constr
_refine_ls_matrix_type full
_refine_ls_number_parameters 388
_refine_ls_number_reflns 5183
_refine_ls_number_restraints 381
_refine_ls_restrained_S_all 0.960
_refine_ls_R_factor_all 0.0494
_refine_ls_R_factor_gt 0.0420
_refine_ls_shift/su_max 0.006
_refine_ls_shift/su_mean 0.001
_refine_ls_structure_factor_coef Fsqd
_refine_ls_weighting_details 'calc w=1/[\s^2^(Fo^2^)+(0.0514P)^2^+0.0000P] where P=(Fo^2^+2Fc^2^)/3'
_refine_ls_weighting_scheme calc
_refine_ls_wR_factor_gt 0.0995
_refine_ls_wR_factor_ref 0.1031
_reflns_number_gt 4575
_reflns_number_total 5183
_reflns_threshold_expression >2sigma(I)
_cod_data_source_file ic301914u_si_002_7.cif
_cod_data_source_block 11
_cod_original_sg_symbol_H-M 'P n'
_cod_database_code 4333571

loop_
_symmetry_equiv_pos_as_xyz
'x, y, z'
'x+1/2, -y, z+1/2'

loop_
_atom_site_label
_atom_site_type_symbol
_atom_site_fract_x
_atom_site_fract_y
_atom_site_fract_z
_atom_site_U_iso_or_equiv
_atom_site_adp_type
_atom_site_occupancy
_atom_site_symmetry_multiplicity
_atom_site_calc_flag
_atom_site_refinement_flags
_atom_site_disorder_assembly
_atom_site_disorder_group
Pt1 Pt 0.33270(2) -0.15763(4) 0.437947(19) 0.03720(13) Uani 1 1 d U . .
Cl1 Cl 0.2541(3) -0.1807(3) 0.2797(2) 0.0386(7) Uani 1 1 d U . .
Cu1 Cu 0.24696(7) 0.33563(11) 0.31633(6) 0.0168(2) Uani 1 1 d DU . .
Cl2A Cl 0.3310(3) 0.2874(6) 0.46144(19) 0.0308(16) Uani 0.782(12) 1 d PDU A 1
Cl2B Cl 0.3224(11) 0.1881(15) 0.4387(10) 0.026(4) Uani 0.218(12) 1 d PDU A 2
O1 O 0.4397(5) 0.4324(7) 0.1061(4) 0.0332(15) Uani 1 1 d U A .
O2 O -0.0888(5) 0.4588(6) 0.2924(5) 0.0238(14) Uani 1 1 d U . .
N6 N 0.1774(9) -0.2034(10) 0.4901(6) 0.0303(18) Uani 1 1 d U . .
N5 N 0.4002(8) -0.1171(9) 0.5815(6) 0.0325(18) Uani 1 1 d U . .
N4 N 0.5033(9) -0.1804(9) 0.4145(7) 0.0297(19) Uani 1 1 d U . .
N3 N 0.0822(7) 0.3340(8) 0.3364(6) 0.0185(17) Uani 1 1 d U A .
N2 N 0.3791(6) 0.3393(7) 0.2441(5) 0.0174(14) Uani 1 1 d U A .
N1 N 0.1839(6) 0.4541(7) 0.2133(4) 0.0157(13) Uani 1 1 d U A .
C20 C 0.5097(13) -0.3346(12) 0.3980(12) 0.049(3) Uani 1 1 d U . .
H20A H 0.4735 -0.3566 0.3322 0.073 Uiso 1 1 calc R . .
H20B H 0.4688 -0.3839 0.4443 0.073 Uiso 1 1 calc R . .
H20C H 0.5912 -0.3640 0.4067 0.073 Uiso 1 1 calc R . .
C9 C 0.0767(7) 0.5000(10) 0.2110(5) 0.0203(18) Uani 1 1 d U . .
C21 C 0.6721(7) 0.0977(11) 0.3512(6) 0.0224(18) Uani 1 1 d U . .
H21 H 0.7367 0.0422 0.3774 0.027 Uiso 1 1 calc R . .
C16 C 0.5645(7) 0.0378(9) 0.3244(5) 0.0193(16) Uani 1 1 d U . .
C22 C 0.6844(7) 0.2430(10) 0.3390(6) 0.0230(18) Uani 1 1 d U . .
H22 H 0.7578 0.2863 0.3568 0.028 Uiso 1 1 calc R . .
C6 C 0.0406(6) 0.2391(8) 0.4021(5) 0.0148(15) Uani 1 1 d U . .
C5 C 0.0702(7) 0.1007(9) 0.3955(6) 0.0189(16) Uani 1 1 d U A .
H5 H 0.1160 0.0726 0.3479 0.023 Uiso 1 1 calc R . .
C14 C 0.4824(7) 0.2597(9) 0.2745(5) 0.0172(15) Uani 1 1 d U . .
C10 C 0.0150(7) 0.4280(9) 0.2877(6) 0.0178(16) Uani 1 1 d U A .
C7 C 0.3711(7) 0.4175(8) 0.1643(6) 0.0198(16) Uani 1 1 d U . .
C8 C 0.2522(7) 0.4913(9) 0.1478(6) 0.0217(17) Uani 1 1 d U A .
C23 C 0.5887(7) 0.3229(8) 0.3006(5) 0.0174(16) Uani 1 1 d U A .
H23 H 0.5967 0.4208 0.2925 0.021 Uiso 1 1 calc R . .
C4 C 0.0338(7) 0.0004(9) 0.4576(6) 0.0219(17) Uani 1 1 d U . .
C24 C -0.0206(7) 0.2818(9) 0.4751(6) 0.0214(17) Uani 1 1 d U A .
H24 H -0.0395 0.3775 0.4819 0.026 Uiso 1 1 calc R . .
C17 C 0.5509(8) -0.1203(9) 0.3278(7) 0.0263(18) Uani 1 1 d U . .
H17A H 0.4992 -0.1497 0.2690 0.032 Uiso 1 1 calc R . .
H17B H 0.6279 -0.1629 0.3251 0.032 Uiso 1 1 calc R . .
C15 C 0.4691(7) 0.1169(9) 0.2874(6) 0.0203(17) Uani 1 1 d U A .
H15 H 0.3952 0.0743 0.2709 0.024 Uiso 1 1 calc R . .
C13 C 0.2105(8) 0.5762(9) 0.0718(7) 0.0214(19) Uani 1 1 d U . .
H13 H 0.2559 0.5984 0.0226 0.026 Uiso 1 1 calc R A .
C27 C 0.1716(14) -0.3585(11) 0.4768(13) 0.052(4) Uani 1 1 d U . .
H27A H 0.1068 -0.3959 0.5065 0.078 Uiso 1 1 calc R . .
H27B H 0.2444 -0.4006 0.5074 0.078 Uiso 1 1 calc R . .
H27C H 0.1598 -0.3804 0.4077 0.078 Uiso 1 1 calc R . .
C2 C 0.1977(10) -0.1698(12) 0.5957(7) 0.041(2) Uani 1 1 d U . .
H2A H 0.1448 -0.2260 0.6298 0.050 Uiso 1 1 calc R . .
H2B H 0.1812 -0.0698 0.6055 0.050 Uiso 1 1 calc R . .
C25 C -0.0533(8) 0.1828(11) 0.5376(6) 0.0267(19) Uani 1 1 d U . .
H25 H -0.0955 0.2124 0.5873 0.032 Uiso 1 1 calc R A .
C1 C 0.3238(9) -0.2019(13) 0.6371(7) 0.048(3) Uani 1 1 d U . .
H1A H 0.3386 -0.1770 0.7064 0.057 Uiso 1 1 calc R . .
H1B H 0.3400 -0.3028 0.6306 0.057 Uiso 1 1 calc R . .
C18 C 0.5777(10) -0.1372(12) 0.5055(7) 0.040(2) Uani 1 1 d U . .
H18A H 0.6558 -0.1792 0.5084 0.048 Uiso 1 1 calc R . .
H18B H 0.5863 -0.0343 0.5071 0.048 Uiso 1 1 calc R . .
C3 C 0.0622(9) -0.1529(9) 0.4475(7) 0.0291(18) Uani 1 1 d U A .
H3A H 0.0035 -0.2077 0.4761 0.035 Uiso 1 1 calc R . .
H3B H 0.0520 -0.1751 0.3778 0.035 Uiso 1 1 calc R . .
C26 C -0.0276(8) 0.0437(10) 0.5313(6) 0.025(2) Uani 1 1 d U A .
H26 H -0.0510 -0.0217 0.5757 0.030 Uiso 1 1 calc R . .
C28 C 0.4037(14) 0.0253(12) 0.6065(9) 0.072(4) Uani 1 1 d U . .
H28A H 0.4501 0.0374 0.6701 0.107 Uiso 1 1 calc R . .
H28B H 0.3247 0.0593 0.6084 0.107 Uiso 1 1 calc R . .
H28C H 0.4390 0.0786 0.5584 0.107 Uiso 1 1 calc R . .
C12 C 0.0964(8) 0.6293(9) 0.0699(7) 0.022(2) Uani 1 1 d U A .
H12 H 0.0660 0.6918 0.0200 0.026 Uiso 1 1 calc R . .
C19 C 0.5215(9) -0.1857(11) 0.5907(7) 0.040(2) Uani 1 1 d U . .
H19A H 0.5691 -0.1571 0.6519 0.048 Uiso 1 1 calc R . .
H19B H 0.5142 -0.2887 0.5902 0.048 Uiso 1 1 calc R . .
C11 C 0.0287(7) 0.5922(9) 0.1393(6) 0.0209(17) Uani 1 1 d U A .
H11 H -0.0476 0.6281 0.1381 0.025 Uiso 1 1 calc R . .
O3 O 0.2007(10) 0.3302(10) 0.6794(8) 0.082(3) Uani 1 1 d U . .
C29 C 0.2815(13) 0.3016(17) 0.7614(11) 0.082(3) Uani 1 1 d U . .
H29A H 0.3578 0.3378 0.7518 0.124 Uiso 1 1 calc R . .
H29B H 0.2866 0.2005 0.7718 0.124 Uiso 1 1 calc R . .
H29C H 0.2565 0.3466 0.8178 0.124 Uiso 1 1 calc R . .

loop_
_atom_site_aniso_label
_atom_site_aniso_U_11
_atom_site_aniso_U_22
_atom_site_aniso_U_33
_atom_site_aniso_U_23
_atom_site_aniso_U_13
_atom_site_aniso_U_12
Pt1 0.0526(3) 0.0296(2) 0.0326(2) 0.0041(3) 0.01689(16) 0.0017(3)
Cl1 0.0447(16) 0.0450(17) 0.0282(13) -0.0032(12) 0.0126(12) -0.0166(13)
Cu1 0.0122(5) 0.0258(6) 0.0126(5) 0.0020(4) 0.0024(4) 0.0005(4)
Cl2A 0.0205(15) 0.058(4) 0.0127(17) 0.0051(15) -0.0024(14) 0.0049(17)
Cl2B 0.024(5) 0.030(9) 0.021(5) 0.005(6) -0.005(3) -0.011(6)
O1 0.026(3) 0.048(4) 0.029(3) 0.015(3) 0.017(3) 0.009(3)
O2 0.019(3) 0.020(4) 0.033(3) 0.006(3) 0.004(3) 0.007(2)
N6 0.053(4) 0.014(4) 0.028(4) 0.005(3) 0.019(3) 0.009(4)
N5 0.048(4) 0.025(4) 0.026(4) -0.001(4) 0.009(3) 0.014(4)
N4 0.041(4) 0.016(4) 0.032(4) 0.008(3) 0.004(3) 0.007(4)
N3 0.020(3) 0.021(4) 0.017(4) -0.001(3) 0.009(3) 0.001(3)
N2 0.011(3) 0.023(4) 0.019(3) 0.000(3) 0.007(2) 0.001(3)
N1 0.023(3) 0.008(3) 0.016(3) -0.002(2) 0.003(2) -0.002(3)
C20 0.060(8) 0.028(6) 0.060(9) -0.005(5) 0.014(6) 0.005(5)
C9 0.021(3) 0.019(4) 0.021(5) 0.005(4) 0.003(3) -0.001(3)
C21 0.020(4) 0.031(4) 0.017(4) -0.004(4) 0.007(3) 0.006(4)
C16 0.024(4) 0.021(4) 0.015(4) 0.002(3) 0.009(3) -0.001(3)
C22 0.016(4) 0.038(5) 0.016(4) -0.007(4) 0.005(3) -0.003(3)
C6 0.009(3) 0.018(4) 0.016(4) -0.003(3) -0.001(3) -0.002(3)
C5 0.024(4) 0.019(4) 0.015(4) -0.001(3) 0.007(3) 0.001(3)
C14 0.021(3) 0.022(4) 0.009(4) 0.000(3) 0.005(3) 0.000(3)
C10 0.020(4) 0.014(4) 0.020(4) -0.007(3) 0.005(3) -0.005(3)
C7 0.022(4) 0.010(4) 0.027(4) 0.004(3) 0.003(3) -0.007(3)
C8 0.018(4) 0.020(5) 0.028(4) 0.002(3) 0.006(3) -0.002(3)
C23 0.025(4) 0.017(4) 0.012(4) -0.004(3) 0.005(3) 0.000(3)
C4 0.022(4) 0.019(4) 0.025(4) 0.003(3) 0.003(3) 0.001(3)
C24 0.019(4) 0.024(4) 0.021(4) 0.000(3) 0.004(3) 0.007(3)
C17 0.026(4) 0.021(4) 0.034(4) -0.007(4) 0.010(4) 0.009(3)
C15 0.022(4) 0.020(4) 0.019(4) 0.000(3) 0.008(3) -0.001(3)
C13 0.025(4) 0.013(5) 0.026(4) 0.005(3) 0.003(4) 0.001(4)
C27 0.072(9) 0.010(5) 0.083(10) 0.005(5) 0.042(8) 0.006(4)
C2 0.054(5) 0.053(7) 0.021(4) 0.012(4) 0.020(4) 0.022(5)
C25 0.021(5) 0.039(5) 0.020(4) 0.006(4) 0.008(3) -0.001(4)
C1 0.054(5) 0.066(7) 0.028(4) 0.029(5) 0.021(4) 0.031(5)
C18 0.050(5) 0.040(6) 0.032(5) 0.004(4) 0.006(4) -0.001(5)
C3 0.041(5) 0.017(4) 0.031(5) 0.002(4) 0.012(4) -0.006(4)
C26 0.028(5) 0.029(5) 0.017(4) 0.010(4) 0.006(3) 0.006(4)
C28 0.121(11) 0.028(5) 0.052(7) -0.002(5) -0.036(7) 0.030(6)
C12 0.025(4) 0.013(5) 0.028(5) 0.009(4) 0.007(4) -0.002(3)
C19 0.041(5) 0.047(6) 0.031(4) 0.006(4) 0.004(4) 0.006(4)
C11 0.024(4) 0.012(4) 0.027(4) 0.002(3) 0.003(3) -0.002(3)
O3 0.083(6) 0.091(7) 0.067(5) 0.014(5) -0.011(4) -0.036(5)
C29 0.083(6) 0.091(7) 0.067(5) 0.014(5) -0.011(4) -0.036(5)

loop_
_atom_type_symbol
_atom_type_description
_atom_type_scat_dispersion_real
_atom_type_scat_dispersion_imag
_atom_type_scat_source
C C 0.0030 0.0020 'International Tables Vol C Tables 4.2.6.8 and 6.1.1.4'
H H 0.0000 0.0000 'International Tables Vol C Tables 4.2.6.8 and 6.1.1.4'
Cl Cl 0.1480 0.1590 'International Tables Vol C Tables 4.2.6.8 and 6.1.1.4'
Cu Cu 0.3200 1.2650 'International Tables Vol C Tables 4.2.6.8 and 6.1.1.4'
N N 0.0060 0.0030 'International Tables Vol C Tables 4.2.6.8 and 6.1.1.4'
O O 0.0110 0.0060 'International Tables Vol C Tables 4.2.6.8 and 6.1.1.4'
Pt Pt -1.7030 8.3910 'International Tables Vol C Tables 4.2.6.8 and 6.1.1.4'

loop_
_geom_angle_atom_site_label_1
_geom_angle_atom_site_label_2
_geom_angle_atom_site_label_3
_geom_angle
N4 Pt1 N5 86.3(4)
N4 Pt1 N6 158.5(3)
N5 Pt1 N6 85.8(4)
N4 Pt1 Cl1 95.5(3)
N5 Pt1 Cl1 174.7(3)
N6 Pt1 Cl1 94.2(3)
N1 Cu1 N2 81.0(3)
N1 Cu1 N3 80.5(3)
N2 Cu1 N3 157.3(3)
N1 Cu1 Cl2A 155.5(2)
N2 Cu1 Cl2A 101.8(2)
N3 Cu1 Cl2A 100.5(3)
N1 Cu1 Cl2B 178.7(5)
N2 Cu1 Cl2B 98.7(4)
N3 Cu1 Cl2B 99.5(4)
Cl2A Cu1 Cl2B 25.7(3)
C3 N6 C2 109.7(8)
C3 N6 C27 104.7(10)
C2 N6 C27 109.5(10)
C3 N6 Pt1 125.0(6)
C2 N6 Pt1 106.1(7)
C27 N6 Pt1 101.0(8)
C28 N5 C1 113.2(10)
C28 N5 C19 113.4(10)
C1 N5 C19 109.2(8)
C28 N5 Pt1 114.4(7)
C1 N5 Pt1 103.3(7)
C19 N5 Pt1 102.4(6)
C20 N4 C17 102.6(9)
C20 N4 C18 111.7(10)
C17 N4 C18 110.1(8)
C20 N4 Pt1 101.5(8)
C17 N4 Pt1 123.7(6)
C18 N4 Pt1 106.8(7)
C10 N3 C6 122.6(8)
C10 N3 Cu1 115.9(6)
C6 N3 Cu1 121.4(6)
C7 N2 C14 120.1(7)
C7 N2 Cu1 118.4(5)
C14 N2 Cu1 121.5(5)
C9 N1 C8 123.0(7)
C9 N1 Cu1 118.6(5)
C8 N1 Cu1 118.3(6)
N4 C20 H20A 109.5
N4 C20 H20B 109.5
H20A C20 H20B 109.5
N4 C20 H20C 109.5
H20A C20 H20C 109.5
H20B C20 H20C 109.5
N1 C9 C11 120.6(7)
N1 C9 C10 111.6(7)
C11 C9 C10 127.5(8)
C16 C21 C22 118.7(8)
C16 C21 H21 120.7
C22 C21 H21 120.7
C21 C16 C15 121.6(8)
C21 C16 C17 119.9(8)
C15 C16 C17 118.4(7)
C23 C22 C21 119.9(7)
C23 C22 H22 120.1
C21 C22 H22 120.1
C5 C6 C24 119.6(8)
C5 C6 N3 117.3(7)
C24 C6 N3 122.9(8)
C6 C5 C4 121.2(7)
C6 C5 H5 119.4
C4 C5 H5 119.4
C23 C14 C15 120.7(7)
C23 C14 N2 121.8(7)
C15 C14 N2 117.1(7)
O2 C10 N3 129.7(8)
O2 C10 C9 118.7(8)
N3 C10 C9 111.5(7)
O1 C7 N2 130.1(8)
O1 C7 C8 120.1(7)
N2 C7 C8 109.7(7)
N1 C8 C13 120.5(8)
N1 C8 C7 112.4(7)
C13 C8 C7 126.8(8)
C14 C23 C22 119.9(7)
C14 C23 H23 120.0
C22 C23 H23 120.0
C26 C4 C5 119.1(8)
C26 C4 C3 119.8(8)
C5 C4 C3 121.1(7)
C25 C24 C6 118.8(8)
C25 C24 H24 120.6
C6 C24 H24 120.6
N4 C17 C16 117.0(7)
N4 C17 H17A 108.1
C16 C17 H17A 108.1
N4 C17 H17B 108.1
C16 C17 H17B 108.1
H17A C17 H17B 107.3
C16 C15 C14 119.2(8)
C16 C15 H15 120.4
C14 C15 H15 120.4
C8 C13 C12 117.0(8)
C8 C13 H13 121.5
C12 C13 H13 121.5
N6 C27 H27A 109.5
N6 C27 H27B 109.5
H27A C27 H27B 109.5
N6 C27 H27C 109.5
H27A C27 H27C 109.5
H27B C27 H27C 109.5
N6 C2 C1 109.8(8)
N6 C2 H2A 109.7
C1 C2 H2A 109.7
N6 C2 H2B 109.7
C1 C2 H2B 109.7
H2A C2 H2B 108.2
C24 C25 C26 122.9(9)
C24 C25 H25 118.5
C26 C25 H25 118.5
N5 C1 C2 107.5(8)
N5 C1 H1A 110.2
C2 C1 H1A 110.2
N5 C1 H1B 110.2
C2 C1 H1B 110.2
H1A C1 H1B 108.5
C19 C18 N4 108.9(9)
C19 C18 H18A 109.9
N4 C18 H18A 109.9
C19 C18 H18B 109.9
N4 C18 H18B 109.9
H18A C18 H18B 108.3
N6 C3 C4 118.6(8)
N6 C3 H3A 107.7
C4 C3 H3A 107.7
N6 C3 H3B 107.7
C4 C3 H3B 107.7
H3A C3 H3B 107.1
C25 C26 C4 118.4(8)
C25 C26 H26 120.8
C4 C26 H26 120.8
N5 C28 H28A 109.5
N5 C28 H28B 109.5
H28A C28 H28B 109.5
N5 C28 H28C 109.5
H28A C28 H28C 109.5
H28B C28 H28C 109.5
C11 C12 C13 121.4(9)
C11 C12 H12 119.3
C13 C12 H12 119.3
C18 C19 N5 107.3(8)
C18 C19 H19A 110.3
N5 C19 H19A 110.3
C18 C19 H19B 110.3
N5 C19 H19B 110.3
H19A C19 H19B 108.5
C12 C11 C9 117.3(8)
C12 C11 H11 121.3
C9 C11 H11 121.3
O3 C29 H29A 109.5
O3 C29 H29B 109.5
H29A C29 H29B 109.5
O3 C29 H29C 109.5
H29A C29 H29C 109.5
H29B C29 H29C 109.5

loop_
_geom_bond_atom_site_label_1
_geom_bond_atom_site_label_2
_geom_bond_distance
Pt1 N4 2.070(11)
Pt1 N5 2.087(9)
Pt1 N6 2.091(10)
Pt1 Cl1 2.284(3)
Cu1 N1 1.899(6)
Cu1 N2 1.959(7)
Cu1 N3 1.978(8)
Cu1 Cl2A 2.175(3)
Cu1 Cl2B 2.296(10)
O1 C7 1.229(10)
O2 C10 1.254(10)
N6 C3 1.470(14)
N6 C2 1.499(13)
N6 C27 1.496(14)
N5 C28 1.407(14)
N5 C1 1.501(14)
N5 C19 1.545(13)
N4 C20 1.497(15)
N4 C17 1.518(14)
N4 C18 1.493(14)
N3 C10 1.316(11)
N3 C6 1.426(11)
N2 C7 1.336(10)
N2 C14 1.436(10)
N1 C9 1.320(11)
N1 C8 1.344(11)
C20 H20A 0.9800
C20 H20B 0.9800
C20 H20C 0.9800
C9 C11 1.393(12)
C9 C10 1.537(11)
C21 C16 1.380(12)
C21 C22 1.412(15)
C21 H21 0.9500
C16 C15 1.383(12)
C16 C17 1.523(12)
C22 C23 1.394(12)
C22 H22 0.9500
C6 C5 1.375(12)
C6 C24 1.389(11)
C5 C4 1.401(11)
C5 H5 0.9500
C14 C23 1.378(11)
C14 C15 1.391(12)
C7 C8 1.541(12)
C8 C13 1.372(12)
C23 H23 0.9500
C4 C26 1.399(12)
C4 C3 1.516(12)
C24 C25 1.380(12)
C24 H24 0.9500
C17 H17A 0.9900
C17 H17B 0.9900
C15 H15 0.9500
C13 C12 1.418(13)
C13 H13 0.9500
C27 H27A 0.9800
C27 H27B 0.9800
C27 H27C 0.9800
C2 C1 1.530(15)
C2 H2A 0.9900
C2 H2B 0.9900
C25 C26 1.371(13)
C25 H25 0.9500
C1 H1A 0.9900
C1 H1B 0.9900
C18 C19 1.514(14)
C18 H18A 0.9900
C18 H18B 0.9900
C3 H3A 0.9900
C3 H3B 0.9900
C26 H26 0.9500
C28 H28A 0.9800
C28 H28B 0.9800
C28 H28C 0.9800
C12 C11 1.383(13)
C12 H12 0.9500
C19 H19A 0.9900
C19 H19B 0.9900
C11 H11 0.9500
O3 C29 1.403(16)
C29 H29A 0.9800
C29 H29B 0.9800
C29 H29C 0.9800
